data_8105253
loop_
_publ_author_name
'Chen, Lianqing'
'Yang, Gengtao'
'Wu, Zhongda'

_publ_section_title
;
 The synthesis and crystal structure of
 5-amino-1-(2,6-dichloro-4-(trifluoromethyl)phenyl)-4-((trifluoromethyl)sulfinyl)-1H-pyrazole-3-carboxamide--tetrahydrofuran
 (1/1), C16H14N4Cl2F6O3S
;
_journal_issue 3
_journal_name_full 'Zeitschrift f\"ur Kristallographie - New Crystal Structures'
_journal_page_first 671
_journal_page_last 673
_journal_paper_doi 10.1515/ncrs-2019-0893
_journal_volume 235
_journal_year 2020
_chemical_formula_moiety 'C12H6 Cl2 F6 N4 O2 S,C4 H8 O'
_chemical_formula_sum 'C16 H14 Cl2 F6 N4 O3 S'
_chemical_formula_weight 527.27
_chemical_name_systematic
;
5-amino-1-(2,6-dichloro-4-(trifluoromethyl)phenyl)-4-((trifluoromethyl)
sulfinyl)-1<i>H<i>-pyrazole-3-carboxamide tetrahydrofurandisolvate
;
_space_group_crystal_system monoclinic
_space_group_IT_number 14
_space_group_name_Hall '-P 2ybc'
_space_group_name_H-M_alt 'P 1 21/c 1'
_atom_sites_solution_hydrogens geom
_atom_sites_solution_primary dual
_cell_angle_alpha 90
_cell_angle_beta 107.360(4)
_cell_angle_gamma 90
_cell_formula_units_Z 4
_cell_length_a 10.927(3)
_cell_length_b 13.542(3)
_cell_length_c 15.744(4)
_cell_measurement_reflns_used 4429
_cell_measurement_temperature 294.15
_cell_measurement_theta_max 26.825
_cell_measurement_theta_min 2.465
_cell_volume 2223.6(10)
_computing_cell_refinement 'SAINT v8.34A (Bruker, 2013)'
_computing_data_reduction 'SAINT v8.34A (Bruker, 2013)'
_computing_molecular_graphics 'Olex2 (Dolomanov et al., 2009)'
_computing_publication_material 'Olex2 (Dolomanov et al., 2009)'
_computing_structure_refinement 'ShelXL (Sheldrick, 2015)'
_computing_structure_solution 'ShelXT (Sheldrick, 2015)'
_diffrn_ambient_temperature 294.15
_diffrn_measured_fraction_theta_full 0.998
_diffrn_measured_fraction_theta_max 0.973
_diffrn_measurement_device_type 'Bruker D8 Venture'
_diffrn_measurement_method '\w scan'
_diffrn_radiation_type MoK\a
_diffrn_radiation_wavelength 0.71073
_diffrn_reflns_av_R_equivalents 0.0383
_diffrn_reflns_av_unetI/netI 0.0534
_diffrn_reflns_Laue_measured_fraction_full 0.998
_diffrn_reflns_Laue_measured_fraction_max 0.973
_diffrn_reflns_limit_h_max 14
_diffrn_reflns_limit_h_min -12
_diffrn_reflns_limit_k_max 9
_diffrn_reflns_limit_k_min -17
_diffrn_reflns_limit_l_max 20
_diffrn_reflns_limit_l_min -20
_diffrn_reflns_number 12895
_diffrn_reflns_point_group_measured_fraction_full 0.998
_diffrn_reflns_point_group_measured_fraction_max 0.973
_diffrn_reflns_theta_full 25.242
_diffrn_reflns_theta_max 27.605
_diffrn_reflns_theta_min 2.517
_exptl_absorpt_coefficient_mu 0.462
_exptl_absorpt_correction_T_max 0.7456
_exptl_absorpt_correction_T_min 0.6191
_exptl_absorpt_correction_type multi-scan
_exptl_absorpt_process_details
'SADABS-2014/3 (Bruker,2014/3) was used for absorption correction. wR2(int) was 0.0749 before and 0.0582 after correction. The Ratio of minimum to maximum transmission is 0.8303. The \l/2 correction factor is 0.00150.'
_exptl_crystal_colour colourless
_exptl_crystal_colour_primary colourless
_exptl_crystal_density_diffrn 1.575
_exptl_crystal_description block
_exptl_crystal_F_000 1064
_exptl_crystal_size_max 0.15
_exptl_crystal_size_mid 0.11
_exptl_crystal_size_min 0.10
_refine_diff_density_max 0.565
_refine_diff_density_min -0.339
_refine_diff_density_rms 0.060
_refine_ls_extinction_coef .
_refine_ls_extinction_method none
_refine_ls_goodness_of_fit_ref 1.064
_refine_ls_hydrogen_treatment constr
_refine_ls_matrix_type full
_refine_ls_number_parameters 317
_refine_ls_number_reflns 5026
_refine_ls_number_restraints 36
_refine_ls_restrained_S_all 1.068
_refine_ls_R_factor_all 0.0713
_refine_ls_R_factor_gt 0.0480
_refine_ls_shift/su_max 0.000
_refine_ls_shift/su_mean 0.000
_refine_ls_structure_factor_coef Fsqd
_refine_ls_weighting_details 'w=1/[\s^2^(Fo^2^)+(0.0719P)^2^+0.3099P] where P=(Fo^2^+2Fc^2^)/3'
_refine_ls_weighting_scheme calc
_refine_ls_wR_factor_gt 0.1325
_refine_ls_wR_factor_ref 0.1471
_reflns_Friedel_coverage 0.000
_reflns_Friedel_fraction_full .
_reflns_Friedel_fraction_max .
_reflns_number_gt 3492
_reflns_number_total 5026
_reflns_threshold_expression 'I > 2\s(I)'
_cod_data_source_file suppl_ncrs-2019-0893_suppl.cif
_cod_data_source_block exp_1115
_cod_database_code 8105253
_shelx_space_group_comment
;
The symmetry employed for this shelxl refinement is uniquely defined
by the following loop, which should always be used as a source of
symmetry information in preference to the above space-group names.
They are only intended as comments.
;
_olex2_refinement_description
;
#==============================================================================
# In the abstract of the paper_refine_ls_wR_factor_ref and 
# _refine_ls_wR_factor_gt will be given. 
#==============================================================================
1. Fixed Uiso
 At 1.2 times of:
  All C(H) groups, All C(H,H) groups, All N(H,H) groups
2. Rigid body (RIGU) restraints
 F4, F5, F6, C11, F6A, F5A, F4A
 with sigma for 1-2 distances of 0.004 and sigma for 1-3 distances of 0.004
3. Others
 Sof(F6A)=Sof(F5A)=Sof(F4A)=1-FVAR(1)
 Sof(F4)=Sof(F5)=Sof(F6)=FVAR(1)
4.a Secondary CH2 refined with riding coordinates:
 C13(H13A,H13B), C14(H14A,H14B), C15(H15A,H15B), C16(H16A,H16B)
4.b Aromatic/amide H refined with riding coordinates:
 C9(H9), C12(H12)
4.c X=CH2 refined with riding coordinates:
 N3(H3A,H3B), N4(H4A,H4B)
;

loop_
_space_group_symop_operation_xyz
'x, y, z'
'-x, y+1/2, -z+1/2'
'-x, -y, -z'
x,-y-1/2,z-1/2

loop_
_atom_site_label
_atom_site_type_symbol
_atom_site_fract_x
_atom_site_fract_y
_atom_site_fract_z
_atom_site_U_iso_or_equiv
_atom_site_adp_type
_atom_site_occupancy
_atom_site_site_symmetry_order
_atom_site_calc_flag
_atom_site_refinement_flags_posn
_atom_site_refinement_flags_adp
_atom_site_refinement_flags_occupancy
_atom_site_disorder_assembly
_atom_site_disorder_group
Cl1 Cl 0.50585(7) 0.32342(6) 0.55174(5) 0.0577(2) Uani 1 1 d . . . . .
Cl2 Cl 0.05544(8) 0.37360(6) 0.62024(5) 0.0684(3) Uani 1 1 d . . . . .
S1 S 0.38652(6) 0.68735(4) 0.72851(4) 0.03707(17) Uani 1 1 d . . . . .
F1 F 0.13390(19) 0.69871(17) 0.66620(16) 0.0887(7) Uani 1 1 d . . . . .
F2 F 0.2007(2) 0.6642(2) 0.80521(17) 0.1012(8) Uani 1 1 d . . . . .
F3 F 0.2222(2) 0.81018(16) 0.7601(2) 0.1106(9) Uani 1 1 d . . . . .
F4 F -0.0032(5) 0.0826(5) 0.3972(5) 0.115(3) Uani 0.715(11) 1 d . U P A 1
F5 F 0.1628(6) 0.0058(2) 0.4617(3) 0.103(2) Uani 0.715(11) 1 d . U P A 1
F6 F 0.1581(9) 0.0838(5) 0.3467(3) 0.125(3) Uani 0.715(11) 1 d . U P A 1
O1 O 0.3760(2) 0.73393(14) 0.64091(12) 0.0587(6) Uani 1 1 d . . . . .
O2 O 0.4544(2) 0.57390(12) 0.90067(11) 0.0491(5) Uani 1 1 d . . . . .
N1 N 0.3298(2) 0.41718(14) 0.64094(12) 0.0385(5) Uani 1 1 d . . . . .
N2 N 0.3887(2) 0.39540(14) 0.72956(12) 0.0381(5) Uani 1 1 d . . . . .
N3 N 0.2587(2) 0.55420(16) 0.54353(13) 0.0504(6) Uani 1 1 d . . . . .
H3A H 0.231256 0.515518 0.498519 0.060 Uiso 1 1 calc R . . . .
H3B H 0.250661 0.617096 0.536484 0.060 Uiso 1 1 calc R . . . .
N4 N 0.5326(2) 0.41757(15) 0.91040(13) 0.0436(5) Uani 1 1 d . . . . .
H4A H 0.567109 0.420808 0.967075 0.052 Uiso 1 1 calc R . . . .
H4B H 0.539100 0.364404 0.882197 0.052 Uiso 1 1 calc R . . . .
C1 C 0.3509(2) 0.28631(18) 0.53890(16) 0.0381(5) Uani 1 1 d . . . . .
C2 C 0.2764(2) 0.33866(16) 0.58181(14) 0.0352(5) Uani 1 1 d . . . . .
C3 C 0.4100(2) 0.48269(16) 0.76859(14) 0.0321(5) Uani 1 1 d . . . . .
C4 C 0.3641(2) 0.56130(16) 0.70806(14) 0.0331(5) Uani 1 1 d . . . . .
C5 C 0.2254(3) 0.7154(2) 0.7426(2) 0.0615(8) Uani 1 1 d . . . . .
C6 C 0.3141(2) 0.51630(17) 0.62500(15) 0.0353(5) Uani 1 1 d . . . . .
C7 C 0.4691(2) 0.49472(17) 0.86641(15) 0.0354(5) Uani 1 1 d . . . . .
C8 C 0.1495(3) 0.30932(18) 0.56821(17) 0.0415(6) Uani 1 1 d . . . . .
C9 C 0.0982(3) 0.2292(2) 0.51533(17) 0.0450(6) Uani 1 1 d . . . . .
H9 H 0.013784 0.209963 0.507119 0.054 Uiso 1 1 calc R . . . .
C10 C 0.1753(3) 0.17809(18) 0.47480(17) 0.0432(6) Uani 1 1 d . . . . .
C11 C 0.1228(4) 0.0885(2) 0.4184(2) 0.0629(8) Uani 1 1 d . U . . .
C12 C 0.3005(3) 0.20609(19) 0.48558(17) 0.0444(6) Uani 1 1 d . . . . .
H12 H 0.350485 0.171312 0.457232 0.053 Uiso 1 1 calc R . . . .
O3 O 0.2421(2) 0.45878(19) 0.37493(14) 0.0708(7) Uani 1 1 d . . . . .
C13 C 0.1216(3) 0.4301(3) 0.3185(2) 0.0772(11) Uani 1 1 d . . . . .
H13A H 0.071067 0.487927 0.293874 0.093 Uiso 1 1 calc R . . . .
H13B H 0.075646 0.392347 0.351586 0.093 Uiso 1 1 calc R . . . .
C14 C 0.1424(4) 0.3693(3) 0.2463(3) 0.0838(12) Uani 1 1 d . . . . .
H14A H 0.131768 0.299738 0.257097 0.101 Uiso 1 1 calc R . . . .
H14B H 0.082278 0.387275 0.189460 0.101 Uiso 1 1 calc R . . . .
C15 C 0.2733(4) 0.3899(5) 0.2471(3) 0.128(2) Uani 1 1 d . . . . .
H15A H 0.273596 0.428678 0.195388 0.153 Uiso 1 1 calc R . . . .
H15B H 0.319005 0.328692 0.246067 0.153 Uiso 1 1 calc R . . . .
C16 C 0.3346(3) 0.4449(3) 0.3288(2) 0.0746(10) Uani 1 1 d . . . . .
H16A H 0.407461 0.408257 0.365633 0.090 Uiso 1 1 calc R . . . .
H16B H 0.364720 0.508266 0.314452 0.090 Uiso 1 1 calc R . . . .
F6A F 0.2059(10) 0.0334(10) 0.4032(14) 0.112(7) Uani 0.285(11) 1 d . U P A 2
F5A F 0.040(2) 0.0428(13) 0.4388(14) 0.144(9) Uani 0.285(11) 1 d . U P A 2
F4A F 0.0557(16) 0.1239(8) 0.3351(7) 0.103(5) Uani 0.285(11) 1 d . U P A 2

loop_
_atom_site_aniso_label
_atom_site_aniso_U_11
_atom_site_aniso_U_22
_atom_site_aniso_U_33
_atom_site_aniso_U_23
_atom_site_aniso_U_13
_atom_site_aniso_U_12
Cl1 0.0548(4) 0.0540(4) 0.0669(5) -0.0075(3) 0.0221(4) -0.0074(3)
Cl2 0.0728(5) 0.0675(5) 0.0735(6) -0.0180(4) 0.0348(4) 0.0125(4)
S1 0.0516(4) 0.0244(3) 0.0322(3) -0.0007(2) 0.0080(3) -0.0055(2)
F1 0.0561(11) 0.0922(16) 0.0990(16) -0.0084(13) -0.0056(11) 0.0069(11)
F2 0.0915(16) 0.131(2) 0.1041(18) 0.0210(16) 0.0646(15) 0.0301(15)
F3 0.0624(13) 0.0308(9) 0.0636(13) 0.0114(9) 0.0224(10) -0.0116(9)
F3 0.0979(17) 0.0589(13) 0.160(2) -0.0381(14) 0.0153(16) 0.0319(12)
F4 0.081(2) 0.083(4) 0.147(6) -0.058(3) -0.017(3) -0.011(2)
F5 0.142(5) 0.0343(15) 0.113(3) -0.0149(17) 0.009(3) -0.007(2)
F6 0.227(9) 0.093(4) 0.074(3) -0.056(3) 0.076(4) -0.069(5)
O1 0.0941(16) 0.0372(10) 0.0391(11) 0.0076(8) 0.0113(10) -0.0192(10)
O2 0.0891(14) 0.0276(9) 0.0269(9) -0.0038(7) 0.0118(9) 0.0067(9)
N1 0.0604(13) 0.0262(10) 0.0229(10) -0.0036(7) 0.0036(9) 0.0012(9)
N2 0.0601(13) 0.0278(10) 0.0227(9) -0.0012(7) 0.0066(9) 0.0031(9)
N3 0.0811(16) 0.0332(11) 0.0269(11) 0.0014(9) 0.0010(10) 0.0010(11)
N4 0.0727(15) 0.0294(10) 0.0234(10) -0.0028(8) 0.0063(9) 0.0087(10)
C1 0.0482(14) 0.0317(12) 0.0322(12) -0.0009(10) 0.0089(10) 0.0018(10)
C2 0.0525(14) 0.0251(10) 0.0239(11) -0.0036(9) 0.0051(10) 0.0019(10)
C3 0.0464(13) 0.0253(11) 0.0243(11) -0.0026(8) 0.0100(9) 0.0018(10)
C4 0.0458(13) 0.0266(11) 0.0258(11) -0.0014(9) 0.0092(9) -0.0019(10)
C5 0.0565(18) 0.0447(16) 0.076(2) -0.0105(15) 0.0091(16) 0.0095(14)
C6 0.0472(13) 0.0301(11) 0.0271(11) 0.0002(9) 0.0086(10) -0.0016(10)
C7 0.0518(14) 0.0275(11) 0.0259(11) -0.0012(9) 0.0100(10) 0.0005(10)
C8 0.0525(15) 0.0361(13) 0.0355(13) -0.0022(10) 0.0124(11) 0.0079(11)
C9 0.0472(14) 0.0429(14) 0.0407(14) -0.0042(11) 0.0069(11) -0.0040(12)
C10 0.0563(16) 0.0335(13) 0.0342(13) -0.0068(10) 0.0051(11) -0.0021(11)
C11 0.076(2) 0.0500(17) 0.0566(19) -0.0198(14) 0.0112(16) -0.0108(16)
C12 0.0578(16) 0.0361(13) 0.0405(14) -0.0099(11) 0.0163(12) 0.0047(12)
O3 0.0696(14) 0.0968(18) 0.0471(12) -0.0274(12) 0.0189(10) -0.0096(13)
C13 0.058(2) 0.113(3) 0.062(2) -0.026(2) 0.0202(17) 0.002(2)
C14 0.072(2) 0.097(3) 0.079(3) -0.042(2) 0.016(2) -0.012(2)
C15 0.075(3) 0.207(6) 0.112(4) -0.098(4) 0.046(3) -0.032(3)
C16 0.064(2) 0.097(3) 0.067(2) -0.022(2) 0.0262(17) -0.0154(19)
F6A 0.088(6) 0.070(8) 0.173(17) -0.078(9) 0.034(7) -0.007(5)
F5A 0.198(18) 0.108(14) 0.173(16) -0.074(10) 0.129(15) -0.105(13)
F4A 0.137(11) 0.080(6) 0.061(5) -0.045(4) -0.017(5) -0.004(6)

loop_
_atom_type_symbol
_atom_type_description
_atom_type_scat_dispersion_real
_atom_type_scat_dispersion_imag
_atom_type_scat_source
C C 0.0033 0.0016 'International Tables Vol C Tables 4.2.6.8 and 6.1.1.4'
H H 0.0000 0.0000 'International Tables Vol C Tables 4.2.6.8 and 6.1.1.4'
Cl Cl 0.1484 0.1585 'International Tables Vol C Tables 4.2.6.8 and 6.1.1.4'
F F 0.0171 0.0103 'International Tables Vol C Tables 4.2.6.8 and 6.1.1.4'
N N 0.0061 0.0033 'International Tables Vol C Tables 4.2.6.8 and 6.1.1.4'
O O 0.0106 0.0060 'International Tables Vol C Tables 4.2.6.8 and 6.1.1.4'
S S 0.1246 0.1234 'International Tables Vol C Tables 4.2.6.8 and 6.1.1.4'

loop_
_geom_angle_atom_site_label_1
_geom_angle_atom_site_label_2
_geom_angle_atom_site_label_3
_geom_angle
_geom_angle_site_symmetry_1
_geom_angle_site_symmetry_3
O1 S1 C4 106.04(11) . .
O1 S1 C5 101.97(15) . .
C4 S1 C5 97.76(13) . .
N2 N1 C2 118.60(18) . .
C6 N1 N2 112.95(18) . .
C6 N1 C2 127.64(19) . .
C3 N2 N1 104.06(18) . .
H3A N3 H3B 120.0 . .
C6 N3 H3A 120.0 . .
C6 N3 H3B 120.0 . .
H4A N4 H4B 120.0 . .
C7 N4 H4A 120.0 . .
C7 N4 H4B 120.0 . .
C2 C1 Cl1 119.36(19) . .
C12 C1 Cl1 120.1(2) . .
C12 C1 C2 120.6(2) . .
C1 C2 N1 120.9(2) . .
C1 C2 C8 118.5(2) . .
C8 C2 N1 120.6(2) . .
N2 C3 C4 112.44(19) . .
N2 C3 C7 122.7(2) . .
C4 C3 C7 124.75(19) . .
C3 C4 S1 127.60(17) . .
C6 C4 S1 126.50(18) . .
C6 C4 C3 105.24(19) . .
F1 C5 S1 109.7(2) . .
F2 C5 S1 113.4(2) . .
F2 C5 F1 108.9(3) . .
F2 C5 F3 109.7(3) . .
F3 C5 S1 107.9(2) . .
F3 C5 F1 107.1(3) . .
N1 C6 C4 105.29(19) . .
N3 C6 N1 123.1(2) . .
N3 C6 C4 131.6(2) . .
O2 C7 N4 124.9(2) . .
O2 C7 C3 118.3(2) . .
N4 C7 C3 116.76(19) . .
C2 C8 Cl2 119.19(19) . .
C9 C8 Cl2 119.4(2) . .
C9 C8 C2 121.4(2) . .
C8 C9 H9 120.7 . .
C8 C9 C10 118.6(2) . .
C10 C9 H9 120.7 . .
C9 C10 C11 119.7(3) . .
C12 C10 C9 121.5(2) . .
C12 C10 C11 118.7(3) . .
F4 C11 C10 112.5(4) . .
F5 C11 F4 103.9(4) . .
F5 C11 C10 111.7(3) . .
F6 C11 F4 109.6(5) . .
F6 C11 F5 105.7(5) . .
F6 C11 C10 113.0(3) . .
F6A C11 C10 114.9(5) . .
F6A C11 F4A 103.5(10) . .
F5A C11 C10 115.8(7) . .
F5A C11 F6A 112.7(11) . .
F5A C11 F4A 101.6(12) . .
F4A C11 C10 106.3(5) . .
C1 C12 H12 120.3 . .
C10 C12 C1 119.4(2) . .
C10 C12 H12 120.3 . .
C13 O3 C16 108.3(2) . .
O3 C13 H13A 110.1 . .
O3 C13 H13B 110.1 . .
O3 C13 C14 108.1(3) . .
H13A C13 H13B 108.4 . .
C14 C13 H13A 110.1 . .
C14 C13 H13B 110.1 . .
C13 C14 H14A 110.7 . .
C13 C14 H14B 110.7 . .
H14A C14 H14B 108.8 . .
C15 C14 C13 105.3(3) . .
C15 C14 H14A 110.7 . .
C15 C14 H14B 110.7 . .
C14 C15 H15A 110.3 . .
C14 C15 H15B 110.3 . .
C14 C15 C16 107.2(3) . .
H15A C15 H15B 108.5 . .
C16 C15 H15A 110.3 . .
C16 C15 H15B 110.3 . .
O3 C16 C15 107.9(3) . .
O3 C16 H16A 110.1 . .
O3 C16 H16B 110.1 . .
C15 C16 H16A 110.1 . .
C15 C16 H16B 110.1 . .
H16A C16 H16B 108.4 . .

loop_
_geom_bond_atom_site_label_1
_geom_bond_atom_site_label_2
_geom_bond_distance
_geom_bond_site_symmetry_2
Cl1 C1 1.719(3) .
Cl2 C8 1.728(3) .
S1 O1 1.4896(19) .
S1 C4 1.741(2) .
S1 C5 1.877(3) .
F1 C5 1.334(4) .
F2 C5 1.298(4) .
F3 C5 1.315(4) .
F4 C11 1.319(6) .
F5 C11 1.316(5) .
F6 C11 1.300(5) .
O2 C7 1.232(3) .
N1 N2 1.383(3) .
N1 C2 1.419(3) .
N1 C6 1.367(3) .
N2 C3 1.320(3) .
N3 H3A 0.8600 .
N3 H3B 0.8600 .
N3 C6 1.346(3) .
N4 H4A 0.8600 .
N4 H4B 0.8600 .
N4 C7 1.329(3) .
C1 C2 1.396(3) .
C1 C12 1.383(3) .
C2 C8 1.397(4) .
C3 C4 1.417(3) .
C3 C7 1.491(3) .
C4 C6 1.398(3) .
C8 C9 1.380(4) .
C9 H9 0.9300 .
C9 C10 1.384(4) .
C10 C11 1.512(4) .
C10 C12 1.381(4) .
C11 F6A 1.252(10) .
C11 F5A 1.216(12) .
C11 F4A 1.384(10) .
C12 H12 0.9300 .
O3 C13 1.406(4) .
O3 C16 1.422(4) .
C13 H13A 0.9700 .
C13 H13B 0.9700 .
C13 C14 1.475(5) .
C14 H14A 0.9700 .
C14 H14B 0.9700 .
C14 C15 1.454(5) .
C15 H15A 0.9700 .
C15 H15B 0.9700 .
C15 C16 1.464(5) .
C16 H16A 0.9700 .
C16 H16B 0.9700 .

loop_
_geom_torsion_atom_site_label_1
_geom_torsion_atom_site_label_2
_geom_torsion_atom_site_label_3
_geom_torsion_atom_site_label_4
_geom_torsion
_geom_torsion_site_symmetry_1
_geom_torsion_site_symmetry_2
_geom_torsion_site_symmetry_3
_geom_torsion_site_symmetry_4
Cl1 C1 C2 N1 -4.8(3) . . . .
Cl1 C1 C2 C8 177.94(18) . . . .
Cl1 C1 C12 C10 -179.0(2) . . . .
Cl2 C8 C9 C10 -179.5(2) . . . .
S1 C4 C6 N1 172.60(18) . . . .
S1 C4 C6 N3 -8.4(4) . . . .
O1 S1 C4 C3 154.3(2) . . . .
O1 S1 C4 C6 -14.9(3) . . . .
O1 S1 C5 F1 44.0(2) . . . .
O1 S1 C5 F2 166.0(2) . . . .
O1 S1 C5 F3 -72.4(3) . . . .
N1 N2 C3 C4 1.3(3) . . . .
N1 N2 C3 C7 177.9(2) . . . .
N1 C2 C8 Cl2 3.0(3) . . . .
N1 C2 C8 C9 -175.9(2) . . . .
N2 N1 C2 C1 -87.8(3) . . . .
N2 N1 C2 C8 89.4(3) . . . .
N2 N1 C6 N3 -179.9(2) . . . .
N2 N1 C6 C4 -0.7(3) . . . .
N2 C3 C4 S1 -172.80(19) . . . .
N2 C3 C4 C6 -1.7(3) . . . .
N2 C3 C7 O2 -160.6(2) . . . .
N2 C3 C7 N4 18.5(4) . . . .
C1 C2 C8 Cl2 -179.64(18) . . . .
C1 C2 C8 C9 1.4(4) . . . .
C2 N1 N2 C3 -170.8(2) . . . .
C2 N1 C6 N3 -10.4(4) . . . .
C2 N1 C6 C4 168.7(2) . . . .
C2 C1 C12 C10 0.2(4) . . . .
C2 C8 C9 C10 -0.5(4) . . . .
C3 C4 C6 N1 1.4(3) . . . .
C3 C4 C6 N3 -179.6(3) . . . .
C4 S1 C5 F1 -64.3(2) . . . .
C4 S1 C5 F2 57.7(3) . . . .
C4 S1 C5 F3 179.3(3) . . . .
C4 C3 C7 O2 15.7(4) . . . .
C4 C3 C7 N4 -165.3(2) . . . .
C5 S1 C4 C3 -100.8(2) . . . .
C5 S1 C4 C6 90.0(2) . . . .
C6 N1 N2 C3 -0.3(3) . . . .
C6 N1 C2 C1 103.3(3) . . . .
C6 N1 C2 C8 -79.5(3) . . . .
C7 C3 C4 S1 10.6(4) . . . .
C7 C3 C4 C6 -178.3(2) . . . .
C8 C9 C10 C11 178.5(3) . . . .
C8 C9 C10 C12 -0.6(4) . . . .
C9 C10 C11 F4 15.1(6) . . . .
C9 C10 C11 F5 -101.2(5) . . . .
C9 C10 C11 F6 139.8(6) . . . .
C9 C10 C11 F6A -162.9(13) . . . .
C9 C10 C11 F5A -28.7(16) . . . .
C9 C10 C11 F4A 83.3(9) . . . .
C9 C10 C12 C1 0.8(4) . . . .
C11 C10 C12 C1 -178.3(3) . . . .
C12 C1 C2 N1 176.1(2) . . . .
C12 C1 C2 C8 -1.2(4) . . . .
C12 C10 C11 F4 -165.8(5) . . . .
C12 C10 C11 F5 77.9(5) . . . .
C12 C10 C11 F6 -41.1(6) . . . .
C12 C10 C11 F6A 16.2(13) . . . .
C12 C10 C11 F5A 150.4(15) . . . .
C12 C10 C11 F4A -97.6(9) . . . .
O3 C13 C14 C15 -17.6(5) . . . .
C13 O3 C16 C15 -10.0(5) . . . .
C13 C14 C15 C16 11.2(6) . . . .
C14 C15 C16 O3 -1.2(6) . . . .
C16 O3 C13 C14 17.2(5) . . . .
